data_7702669
loop_
_publ_author_name
'Liu, Hong-Ke'
'Hu, Jun'
'Wang, Tian-Wei'
'Yu, Xiao-Lan'
'Liu, Jun'
'Kang, Beisheng'

_publ_section_title
;
 Synthesis and crystal structures of silver(i), palladium(ii), zinc(ii)
 and cobalt(ii) complexes of the ditoptic ligand
 1,3-bis(imidazol-1-ylmethyl)-2,4,6-trimethylbenzene
;
_journal_issue 23
_journal_name_full 'Journal of the Chemical Society, Dalton Transactions'
_journal_page_first 3534
_journal_paper_doi 10.1039/b104833n
_journal_year 2001
_chemical_formula_sum 'C21 H30 N4 O4 Zn'
_chemical_formula_weight 466.15
_space_group_IT_number 62
_space_group_name_Hall '-P 2ac 2n'
_space_group_name_H-M_alt 'P n m a'
_atom_sites_solution_hydrogens geom
_atom_sites_solution_primary direct
_atom_sites_solution_secondary difmap
_audit_creation_method SHELXL-97
_cell_angle_alpha 90.00
_cell_angle_beta 90.00
_cell_angle_gamma 90.00
_cell_formula_units_Z 2
_cell_length_a 11.960(2)
_cell_length_b 12.150(2)
_cell_length_c 15.710(3)
_cell_measurement_temperature 293(2)
_cell_volume 2282.9(7)
_computing_structure_refinement 'SHELXL-97 (Sheldrick, 1997)'
_computing_structure_solution 'SHELXS-97 (Sheldrick, 1990)'
_diffrn_ambient_temperature 293(2)
_diffrn_measured_fraction_theta_full 1.000
_diffrn_measured_fraction_theta_max 1.000
_diffrn_radiation_monochromator graphite
_diffrn_radiation_source 'fine-focus sealed tube'
_diffrn_radiation_type MoK\a
_diffrn_radiation_wavelength 0.71073
_diffrn_reflns_av_R_equivalents 0.0287
_diffrn_reflns_av_sigmaI/netI 0.0213
_diffrn_reflns_limit_h_max 14
_diffrn_reflns_limit_h_min -14
_diffrn_reflns_limit_k_max 15
_diffrn_reflns_limit_k_min -8
_diffrn_reflns_limit_l_max 19
_diffrn_reflns_limit_l_min -19
_diffrn_reflns_number 12253
_diffrn_reflns_theta_full 26.35
_diffrn_reflns_theta_max 26.35
_diffrn_reflns_theta_min 2.12
_exptl_absorpt_coefficient_mu 0.585
_exptl_absorpt_correction_T_max 0.9331
_exptl_absorpt_correction_T_min 0.8214
_exptl_crystal_density_diffrn 1.135
_exptl_crystal_density_method 'not measured'
_exptl_crystal_F_000 824
_exptl_crystal_size_max 0.35
_exptl_crystal_size_mid 0.15
_exptl_crystal_size_min 0.12
_refine_diff_density_max 1.199
_refine_diff_density_min -0.774
_refine_diff_density_rms 0.126
_refine_ls_extinction_method none
_refine_ls_goodness_of_fit_ref 1.023
_refine_ls_hydrogen_treatment mixed
_refine_ls_matrix_type full
_refine_ls_number_parameters 158
_refine_ls_number_reflns 2443
_refine_ls_number_restraints 0
_refine_ls_restrained_S_all 1.023
_refine_ls_R_factor_all 0.0941
_refine_ls_R_factor_gt 0.0756
_refine_ls_shift/su_max 0.001
_refine_ls_shift/su_mean 0.000
_refine_ls_structure_factor_coef Fsqd
_refine_ls_weighting_details 'calc w=1/[\s^2^(Fo^2^)+(0.2198P)^2^+0.0000P] where P=(Fo^2^+2Fc^2^)/3'
_refine_ls_weighting_scheme calc
_refine_ls_wR_factor_gt 0.2518
_refine_ls_wR_factor_ref 0.2770
_reflns_number_gt 1723
_reflns_number_total 2443
_reflns_threshold_expression >2sigma(I)
_cod_data_source_file b104833n.txt
_cod_data_source_block Complex_3
_cod_database_code 7702669

loop_
_symmetry_equiv_pos_as_xyz
'x, y, z'
'-x+1/2, -y, z+1/2'
'-x, y+1/2, -z'
'x+1/2, -y+1/2, -z+1/2'
'-x, -y, -z'
'x-1/2, y, -z-1/2'
'x, -y-1/2, z'
'-x-1/2, y-1/2, z-1/2'

loop_
_atom_site_label
_atom_site_type_symbol
_atom_site_fract_x
_atom_site_fract_y
_atom_site_fract_z
_atom_site_U_iso_or_equiv
_atom_site_adp_type
_atom_site_occupancy
_atom_site_symmetry_multiplicity
_atom_site_calc_flag
_atom_site_refinement_flags
Zn1 Zn 0.14449(6) 0.2500 0.18011(5) 0.0604(4) Uani 1 2 d S
N1 N 0.2428(3) 0.1151(3) 0.1759(2) 0.0626(10) Uani 1 1 d .
C8 C 0.6339(5) -0.2500 0.1107(5) 0.0677(18) Uani 1 2 d S
N2 N 0.3808(4) 0.0020(4) 0.2046(4) 0.0788(13) Uani 1 1 d .
C5 C 0.5213(4) -0.1495(4) 0.2084(4) 0.0705(13) Uani 1 1 d .
C6 C 0.4799(6) -0.2500 0.2420(5) 0.080(2) Uani 1 2 d S
C7 C 0.5967(4) -0.1513(4) 0.1426(4) 0.0695(13) Uani 1 1 d .
C1 C 0.3311(4) 0.0946(4) 0.2244(4) 0.0657(12) Uani 1 1 d .
H1A H 0.3552 0.1410 0.2678 0.079 Uiso 1 1 calc R
C9 C 0.3927(11) -0.2500 0.3114(9) 0.156(6) Uani 1 2 d S
H9A H 0.3758 -0.3245 0.3273 0.235 Uiso 0.50 1 calc PR
H9B H 0.3261 -0.2146 0.2911 0.235 Uiso 0.50 1 calc PR
H9C H 0.4207 -0.2109 0.3601 0.235 Uiso 0.50 1 calc PR
C4 C 0.4818(6) -0.0420(6) 0.2458(5) 0.116(3) Uani 1 1 d .
H4A H 0.4667 -0.0526 0.3059 0.139 Uiso 1 1 calc R
H4B H 0.5414 0.0118 0.2409 0.139 Uiso 1 1 calc R
C3 C 0.3179(7) -0.0440(7) 0.1401(6) 0.129(4) Uani 1 1 d .
H3A H 0.3304 -0.1119 0.1144 0.155 Uiso 1 1 calc R
C10 C 0.6428(6) -0.0460(7) 0.1031(7) 0.137(4) Uani 1 1 d .
H10A H 0.6097 0.0167 0.1305 0.206 Uiso 1 1 calc R
H10B H 0.6253 -0.0445 0.0435 0.206 Uiso 1 1 calc R
H10C H 0.7225 -0.0438 0.1105 0.206 Uiso 1 1 calc R
C2 C 0.2346(5) 0.0277(5) 0.1210(4) 0.095(2) Uani 1 1 d .
H2A H 0.1814 0.0191 0.0782 0.114 Uiso 1 1 calc R
O2 O 0.0299(10) 0.2500 0.4303(6) 0.166(4) Uani 1 2 d S
O1 O 0.0465(4) 0.2500 0.2808(4) 0.0761(13) Uani 1 2 d S
C14 C 0.2031(5) 0.2500 0.3545(4) 0.0591(14) Uani 1 2 d S
C12 C 0.1010(9) 0.2500 0.3501(5) 0.075(2) Uani 1 2 d S
O3 O 0.0270(10) 0.2117(6) 0.0745(5) 0.121(4) Uani 0.50 1 d P
OW1 O 0.6126(13) -0.2500 0.4966(11) 0.234(7) Uani 1 2 d S
C15 C -0.0100(10) 0.1281(12) 0.0940(8) 0.089(3) Uani 0.50 1 d P
C16 C -0.040(2) -0.0041(16) 0.0491(13) 0.150(7) Uiso 0.50 1 d P

loop_
_atom_site_aniso_label
_atom_site_aniso_U_11
_atom_site_aniso_U_22
_atom_site_aniso_U_33
_atom_site_aniso_U_23
_atom_site_aniso_U_13
_atom_site_aniso_U_12
Zn1 0.0484(6) 0.0437(5) 0.0891(7) 0.000 0.0008(3) 0.000
N1 0.050(2) 0.047(2) 0.091(3) -0.0098(17) 0.0003(17) 0.0002(16)
C8 0.049(4) 0.068(4) 0.086(4) 0.000 -0.012(3) 0.000
N2 0.062(2) 0.058(3) 0.117(3) -0.030(3) -0.021(2) 0.015(2)
C5 0.050(2) 0.051(3) 0.110(3) -0.014(3) -0.019(3) 0.0108(19)
C6 0.050(4) 0.101(6) 0.091(5) 0.000 -0.002(3) 0.000
C7 0.054(3) 0.049(2) 0.106(4) 0.010(2) -0.023(3) -0.007(2)
C1 0.054(2) 0.046(2) 0.097(4) -0.012(2) -0.002(2) 0.0009(19)
C9 0.064(6) 0.239(17) 0.167(12) 0.000 0.040(7) 0.000
C4 0.090(4) 0.083(4) 0.173(6) -0.058(4) -0.060(4) 0.040(3)
C3 0.108(5) 0.113(6) 0.167(7) -0.088(6) -0.063(5) 0.058(5)
C10 0.126(7) 0.080(5) 0.206(9) 0.062(6) -0.054(6) -0.040(4)
C2 0.072(3) 0.091(4) 0.122(5) -0.044(4) -0.029(3) 0.026(3)
O2 0.200(10) 0.127(6) 0.171(8) 0.000 0.086(8) 0.000
O1 0.058(3) 0.075(3) 0.096(4) 0.000 0.007(3) 0.000
C14 0.040(3) 0.066(4) 0.072(4) 0.000 0.002(3) 0.000
C12 0.103(6) 0.034(3) 0.088(5) 0.000 0.013(5) 0.000
O3 0.201(11) 0.069(6) 0.095(5) -0.031(4) 0.044(6) -0.019(5)
OW1 0.178(11) 0.246(14) 0.279(16) 0.000 0.128(12) 0.000
C15 0.079(7) 0.092(8) 0.096(8) 0.026(6) -0.002(6) 0.031(6)

loop_
_atom_type_symbol
_atom_type_description
_atom_type_scat_dispersion_real
_atom_type_scat_dispersion_imag
_atom_type_scat_source
C C 0.0033 0.0016 'International Tables Vol C Tables 4.2.6.8 and 6.1.1.4'
H H 0.0000 0.0000 'International Tables Vol C Tables 4.2.6.8 and 6.1.1.4'
N N 0.0061 0.0033 'International Tables Vol C Tables 4.2.6.8 and 6.1.1.4'
O O 0.0106 0.0060 'International Tables Vol C Tables 4.2.6.8 and 6.1.1.4'
Zn Zn 0.2839 1.4301 'International Tables Vol C Tables 4.2.6.8 and 6.1.1.4'

loop_
_geom_angle_atom_site_label_1
_geom_angle_atom_site_label_2
_geom_angle_atom_site_label_3
_geom_angle
_geom_angle_site_symmetry_1
_geom_angle_site_symmetry_3
O1 Zn1 N1 111.92(13) . 7_565
O1 Zn1 N1 111.92(13) . .
N1 Zn1 N1 108.6(2) 7_565 .
O1 Zn1 O3 102.9(3) . .
N1 Zn1 O3 120.9(3) 7_565 .
N1 Zn1 O3 100.0(3) . .
O1 Zn1 O3 102.9(3) . 7_565
N1 Zn1 O3 100.0(3) 7_565 7_565
N1 Zn1 O3 120.9(3) . 7_565
O3 Zn1 O3 24.1(4) . 7_565
C1 N1 C2 105.9(4) . .
C1 N1 Zn1 126.7(3) . .
C2 N1 Zn1 127.4(3) . .
C7 C8 C7 121.6(7) . 7
C1 N2 C3 106.0(5) . .
C1 N2 C4 125.5(5) . .
C3 N2 C4 128.5(5) . .
C7 C5 C6 119.7(5) . .
C7 C5 C4 120.8(6) . .
C6 C5 C4 119.4(6) . .
C5 C6 C5 118.7(7) 7 .
C5 C6 C9 120.7(3) 7 .
C5 C6 C9 120.7(3) . .
C5 C7 C8 120.1(5) . .
C5 C7 C10 122.1(6) . .
C8 C7 C10 117.8(6) . .
N2 C1 N1 112.7(5) . .
N2 C4 C5 113.6(5) . .
C2 C3 N2 107.6(5) . .
C3 C2 N1 107.7(5) . .
C12 O1 Zn1 112.5(5) . .
C14 C12 O1 124.2(8) . .
C14 C12 O2 120.7(9) . .
O1 C12 O2 115.1(9) . .
O3 O3 C15 152.1(8) 7_565 .
O3 O3 Zn1 77.9(2) 7_565 .
C15 O3 Zn1 103.3(9) . .
O3 C15 C16 139.9(12) . .
C15 C16 C16 100.4(16) . 5

loop_
_geom_bond_atom_site_label_1
_geom_bond_atom_site_label_2
_geom_bond_distance
_geom_bond_site_symmetry_2
Zn1 O1 1.968(6) .
Zn1 N1 2.018(4) 7_565
Zn1 N1 2.018(4) .
Zn1 O3 2.223(11) .
Zn1 O3 2.223(11) 7_565
N1 C1 1.325(6) .
N1 C2 1.372(6) .
C8 C7 1.374(6) .
C8 C7 1.374(6) 7
N2 C1 1.310(6) .
N2 C3 1.380(8) .
N2 C4 1.472(7) .
C5 C7 1.373(8) .
C5 C6 1.419(7) .
C5 C4 1.508(7) .
C6 C5 1.419(7) 7
C6 C9 1.509(13) .
C7 C10 1.525(8) .
C3 C2 1.358(9) .
O2 C12 1.520(11) .
O1 C12 1.269(11) .
C14 C12 1.223(12) .
O3 O3 0.930(16) 7_565
O3 C15 1.149(14) .
C15 C16 1.79(2) .
C16 C16 1.81(4) 5

loop_
_geom_torsion_atom_site_label_1
_geom_torsion_atom_site_label_2
_geom_torsion_atom_site_label_3
_geom_torsion_atom_site_label_4
_geom_torsion
_geom_torsion_site_symmetry_1
_geom_torsion_site_symmetry_4
O1 Zn1 N1 C1 -73.5(4) . .
N1 Zn1 N1 C1 50.5(5) 7_565 .
O3 Zn1 N1 C1 178.1(5) . .
O3 Zn1 N1 C1 165.1(5) 7_565 .
O1 Zn1 N1 C2 108.7(5) . .
N1 Zn1 N1 C2 -127.3(4) 7_565 .
O3 Zn1 N1 C2 0.3(5) . .
O3 Zn1 N1 C2 -12.7(6) 7_565 .
C7 C5 C6 C5 2.4(10) . 7
C4 C5 C6 C5 -177.5(4) . 7
C7 C5 C6 C9 -177.0(7) . .
C4 C5 C6 C9 3.1(10) . .
C6 C5 C7 C8 -1.5(8) . .
C4 C5 C7 C8 178.4(5) . .
C6 C5 C7 C10 179.1(6) . .
C4 C5 C7 C10 -1.0(8) . .
C7 C8 C7 C5 0.5(10) 7 .
C7 C8 C7 C10 180.0(5) 7 .
C3 N2 C1 N1 -2.3(8) . .
C4 N2 C1 N1 178.8(6) . .
C2 N1 C1 N2 0.6(6) . .
Zn1 N1 C1 N2 -177.5(4) . .
C1 N2 C4 C5 -178.9(6) . .
C3 N2 C4 C5 2.5(13) . .
C7 C5 C4 N2 90.6(7) . .
C6 C5 C4 N2 -89.5(8) . .
C1 N2 C3 C2 3.0(11) . .
C4 N2 C3 C2 -178.2(7) . .
N2 C3 C2 N1 -2.7(11) . .
C1 N1 C2 C3 1.3(8) . .
Zn1 N1 C2 C3 179.5(6) . .
N1 Zn1 O1 C12 -61.08(13) 7_565 .
N1 Zn1 O1 C12 61.08(13) . .
O3 Zn1 O1 C12 167.6(2) . .
O3 Zn1 O1 C12 -167.6(2) 7_565 .
Zn1 O1 C12 C14 0.000(1) . .
Zn1 O1 C12 O2 180.000(1) . .
O1 Zn1 O3 O3 92.80(9) . 7_565
N1 Zn1 O3 O3 -32.88(16) 7_565 7_565
N1 Zn1 O3 O3 -151.78(15) . 7_565
O1 Zn1 O3 C15 -58.6(8) . .
N1 Zn1 O3 C15 175.7(7) 7_565 .
N1 Zn1 O3 C15 56.8(9) . .
O3 Zn1 O3 C15 -151.4(8) 7_565 .
O3 O3 C15 C16 137.3(16) 7_565 .
Zn1 O3 C15 C16 -133.5(17) . .
O3 C15 C16 C16 14(3) . 5
